data_2020530
loop_
_publ_author_name
'Ukrainets, Igor V.'
'Shishkina, Svitlana V.'
'Baumer, Vyacheslav N.'
'Gorokhova, Olga V.'
'Petrushova, Lidiya A.'
'Sim, Galina'

_publ_section_title
;
 Two pseudo-enantiomeric forms of
 <i>N</i>-benzyl-4-hydroxy-1-methyl-2,2-dioxo-1<i>H</i>-2\l^6^,1-benzothiazine-3-carboxamide
 and their analgesic properties
;
_journal_coeditor_code FN3216
_journal_issue 5
_journal_name_full 'Acta Crystallographica Section C'
_journal_page_first 411
_journal_page_last 415
_journal_paper_doi 10.1107/S2053229616005453
_journal_volume 72
_journal_year 2016
_chemical_formula_iupac 'C17 H16 N2 O4 S'
_chemical_formula_moiety 'C17 H16 N2 O4 S'
_chemical_formula_sum 'C17 H16 N2 O4 S'
_chemical_formula_weight 344.39
_chemical_name_systematic <i>N</i>-Benzyl-4-hydroxy-1-methyl-2,2-dioxo-1<i>H</i>-2\l6,1-benzothiazine-3-carboxamide
_space_group_crystal_system orthorhombic
_space_group_IT_number 19
_space_group_name_Hall 'P 2ac 2ab'
_space_group_name_H-M_alt 'P 21 21 21'
_symmetry_space_group_name_Hall 'P 2ac 2ab'
_symmetry_space_group_name_H-M 'P 21 21 21'
_atom_sites_solution_hydrogens mixed
_audit_creation_method
;
Olex2 1.2
(compiled 2015.09.30 svn.r3233 for OlexSys, GUI svn.r5103)
;
_cell_angle_alpha 90
_cell_angle_beta 90
_cell_angle_gamma 90
_cell_formula_units_Z 4
_cell_length_a 5.4764(3)
_cell_length_b 15.9117(8)
_cell_length_c 18.3228(10)
_cell_measurement_reflns_used 3040
_cell_measurement_temperature 293(2)
_cell_measurement_theta_max 30.5670
_cell_measurement_theta_min 3.5660
_cell_volume 1596.63(15)
_computing_cell_refinement
;
CrysAlis RED (Agilent, 2012)
;
_computing_data_collection
;
CrysAlis CCD (Agilent, 2012)
;
_computing_data_reduction
;
CrysAlis RED (Agilent, 2012)
;
_computing_molecular_graphics
;
Olex2 (Dolomanov <i>et al.</i>,  2009)
;
_computing_publication_material
;
Olex2 (Dolomanov <i>et al.</i>,  2009)
;
_computing_structure_refinement
;
SHELXL2014 (Sheldrick, 2015a)
;
_computing_structure_solution
;
SHELXS97 (Sheldrick, 2008)
;
_diffrn_ambient_temperature 293(2)
_diffrn_detector_area_resol_mean 16.1827
_diffrn_measured_fraction_theta_full 0.997
_diffrn_measured_fraction_theta_max 0.998
_diffrn_measurement_device_type 'Xcalibur, Sapphire3'
_diffrn_measurement_method '\w scans'
_diffrn_radiation_monochromator graphite
_diffrn_radiation_type MoK\a
_diffrn_radiation_wavelength 0.71073
_diffrn_reflns_av_R_equivalents 0.0551
_diffrn_reflns_limit_h_max 7
_diffrn_reflns_limit_h_min -5
_diffrn_reflns_limit_k_max 22
_diffrn_reflns_limit_k_min -20
_diffrn_reflns_limit_l_max 25
_diffrn_reflns_limit_l_min -25
_diffrn_reflns_number 16369
_diffrn_reflns_theta_full 25.242
_diffrn_reflns_theta_max 29.995
_diffrn_reflns_theta_min 3.392
_exptl_absorpt_coefficient_mu 0.227
_exptl_absorpt_correction_T_max 1.00000
_exptl_absorpt_correction_T_min 0.97910
_exptl_absorpt_correction_type multi-scan
_exptl_absorpt_process_details
;
(CrysAlis RED; Agilent, 2012)
;
_exptl_crystal_colour colourless
_exptl_crystal_density_diffrn 1.433
_exptl_crystal_density_method 'not measured'
_exptl_crystal_description ' '
_exptl_crystal_F_000 720
_exptl_crystal_size_max 0.2
_exptl_crystal_size_mid 0.02
_exptl_crystal_size_min 0.02
_refine_diff_density_max 0.224
_refine_diff_density_min -0.276
_refine_ls_abs_structure_details
;
Flack x determined using 910 quotients [(I+)-(I-)]/[(I+)+(I-)]
(Parsons <i>et al.</i>,  2013)
;
_refine_ls_abs_structure_Flack 0.09(5)
_refine_ls_extinction_method none
_refine_ls_goodness_of_fit_ref 0.993
_refine_ls_hydrogen_treatment mixed
_refine_ls_matrix_type full
_refine_ls_number_parameters 226
_refine_ls_number_reflns 4658
_refine_ls_number_restraints 0
_refine_ls_restrained_S_all 0.993
_refine_ls_R_factor_all 0.0981
_refine_ls_R_factor_gt 0.0507
_refine_ls_shift/su_max 0.001
_refine_ls_shift/su_mean 0.000
_refine_ls_structure_factor_coef Fsqd
_refine_ls_weighting_details 'w=1/[\s^2^(Fo^2^)+(0.0350P)^2^] where P=(Fo^2^+2Fc^2^)/3'
_refine_ls_weighting_scheme calc
_refine_ls_wR_factor_gt 0.0828
_refine_ls_wR_factor_ref 0.0938
_reflns_number_gt 3004
_reflns_number_total 4658
_reflns_threshold_expression 'I > 2\s(I)'
_cod_data_source_file fn3216sup1.cif
_cod_data_source_block I
_cod_database_code 2020530
_shelx_space_group_comment
;
The symmetry employed for this shelxl refinement is uniquely defined
by the following loop, which should always be used as a source of
symmetry information in preference to the above space-group names.
They are only intended as comments.
;
_shelx_estimated_absorpt_t_min 0.956
_shelx_estimated_absorpt_t_max 0.995

loop_
_space_group_symop_operation_xyz
'x, y, z'
'-x+1/2, -y, z+1/2'
'-x, y+1/2, -z+1/2'
'x+1/2, -y+1/2, -z'

loop_
_atom_site_type_symbol
_atom_site_label
_atom_site_fract_x
_atom_site_fract_y
_atom_site_fract_z
_atom_site_U_iso_or_equiv
_atom_site_adp_type
_atom_site_calc_flag
_atom_site_occupancy
S S1 0.30167(14) 0.70373(4) 0.12320(4) 0.04040(18) Uani d 1
O O1 0.1936(5) 0.88090(14) 0.26834(12) 0.0575(6) Uani d 1
H H1 0.319(7) 0.911(3) 0.243(2) 0.096(14) Uiso d 1
O O2 0.5263(4) 0.92725(13) 0.18735(11) 0.0532(6) Uani d 1
O O3 0.5295(4) 0.67251(13) 0.09536(12) 0.0556(6) Uani d 1
O O4 0.1137(4) 0.71866(14) 0.07081(11) 0.0521(6) Uani d 1
N N1 0.2068(5) 0.63746(15) 0.18639(13) 0.0485(6) Uani d 1
N N2 0.6795(5) 0.84615(17) 0.09810(14) 0.0463(6) Uani d 1
H H2 0.671(5) 0.797(2) 0.0768(16) 0.048(8) Uiso d 1
C C1 0.0244(6) 0.6630(2) 0.23545(16) 0.0454(7) Uani d 1
C C2 -0.1351(6) 0.6048(2) 0.26687(19) 0.0611(9) Uani d 1
H H2A -0.1248 0.5485 0.2538 0.073 Uiso calc 1
C C3 -0.3071(7) 0.6301(3) 0.31677(19) 0.0686(10) Uani d 1
H H3 -0.4089 0.5903 0.3381 0.082 Uiso calc 1
C C4 -0.3315(6) 0.7139(3) 0.33592(18) 0.0651(10) Uani d 1
H H4 -0.4536 0.7307 0.3680 0.078 Uiso calc 1
C C5 -0.1721(6) 0.7720(2) 0.30673(16) 0.0539(8) Uani d 1
H H5 -0.1848 0.8282 0.3203 0.065 Uiso calc 1
C C6 0.0088(5) 0.7477(2) 0.25688(15) 0.0424(7) Uani d 1
C C7 0.1879(6) 0.80883(18) 0.23153(14) 0.0419(6) Uani d 1
C C8 0.3466(5) 0.79382(18) 0.17493(14) 0.0380(6) Uani d 1
C C9 0.5262(5) 0.85844(19) 0.15301(15) 0.0410(7) Uani d 1
C C10 0.8384(5) 0.91339(19) 0.07288(18) 0.0501(8) Uani d 1
H H10A 0.9541 0.8905 0.0381 0.060 Uiso calc 1
H H10B 0.9306 0.9348 0.1141 0.060 Uiso calc 1
C C11 0.7033(6) 0.98542(19) 0.03742(16) 0.0474(7) Uani d 1
C C12 0.4874(6) 0.9725(2) -0.00051(18) 0.0581(9) Uani d 1
H H12 0.4209 0.9188 -0.0025 0.070 Uiso calc 1
C C13 0.3684(8) 1.0381(3) -0.0355(2) 0.0782(12) Uani d 1
H H13 0.2229 1.0282 -0.0603 0.094 Uiso calc 1
C C14 0.4641(10) 1.1164(4) -0.0337(2) 0.0904(15) Uani d 1
H H14 0.3851 1.1599 -0.0579 0.108 Uiso calc 1
C C15 0.6761(10) 1.1322(3) 0.0035(2) 0.0859(13) Uani d 1
H H15 0.7404 1.1863 0.0047 0.103 Uiso calc 1
C C16 0.7967(8) 1.0657(2) 0.0400(2) 0.0675(10) Uani d 1
H H16 0.9395 1.0763 0.0659 0.081 Uiso calc 1
C C17 0.2715(7) 0.54813(19) 0.17761(18) 0.0624(10) Uani d 1
H H17A 0.2814 0.5220 0.2247 0.094 Uiso calc 1
H H17B 0.4265 0.5437 0.1534 0.094 Uiso calc 1
H H17C 0.1487 0.5205 0.1489 0.094 Uiso calc 1

loop_
_atom_site_aniso_label
_atom_site_aniso_U_11
_atom_site_aniso_U_22
_atom_site_aniso_U_33
_atom_site_aniso_U_12
_atom_site_aniso_U_13
_atom_site_aniso_U_23
S1 0.0524(4) 0.0280(3) 0.0408(3) 0.0002(3) -0.0009(4) -0.0027(3)
O1 0.0768(15) 0.0414(13) 0.0544(13) -0.0090(13) 0.0192(13) -0.0139(10)
O2 0.0731(14) 0.0353(13) 0.0513(13) -0.0123(11) 0.0100(12) -0.0109(10)
O3 0.0602(13) 0.0395(14) 0.0670(14) 0.0056(10) 0.0099(12) -0.0113(10)
O4 0.0684(14) 0.0469(15) 0.0409(11) -0.0023(10) -0.0115(10) 0.0006(10)
N1 0.0650(15) 0.0286(13) 0.0519(14) -0.0022(13) -0.0009(14) 0.0047(11)
N2 0.0531(14) 0.0342(15) 0.0516(15) -0.0036(13) 0.0099(14) -0.0048(12)
C1 0.0535(18) 0.043(2) 0.0398(16) -0.0064(15) -0.0076(15) 0.0089(14)
C2 0.072(2) 0.050(2) 0.061(2) -0.0174(18) -0.0059(18) 0.0107(17)
C3 0.069(2) 0.075(3) 0.061(2) -0.029(2) 0.003(2) 0.017(2)
C4 0.060(2) 0.084(3) 0.0520(19) -0.009(2) 0.0059(17) 0.0091(19)
C5 0.0578(19) 0.059(2) 0.0454(17) -0.0040(17) 0.0034(17) 0.0039(15)
C6 0.0450(16) 0.0448(19) 0.0374(15) -0.0061(14) -0.0018(14) 0.0068(13)
C7 0.0527(16) 0.0345(17) 0.0384(14) -0.0010(15) -0.0025(15) -0.0016(12)
C8 0.0486(16) 0.0277(14) 0.0377(14) -0.0025(13) -0.0030(12) -0.0013(12)
C9 0.0505(18) 0.0335(17) 0.0389(15) 0.0007(14) -0.0030(14) -0.0012(13)
C10 0.0486(18) 0.045(2) 0.0565(18) -0.0043(15) 0.0084(15) 0.0005(15)
C11 0.0558(18) 0.0400(18) 0.0464(16) -0.0045(15) 0.0210(17) -0.0030(13)
C12 0.057(2) 0.056(2) 0.062(2) 0.0039(17) 0.0090(19) 0.0002(18)
C13 0.077(3) 0.091(4) 0.066(2) 0.027(3) 0.014(2) 0.003(2)
C14 0.114(4) 0.078(4) 0.080(3) 0.032(3) 0.031(3) 0.018(3)
C15 0.130(4) 0.038(2) 0.090(3) -0.007(3) 0.042(3) 0.005(2)
C16 0.082(2) 0.050(2) 0.071(2) -0.011(2) 0.024(2) -0.0060(18)
C17 0.094(3) 0.0308(17) 0.063(2) 0.0028(17) -0.007(2) 0.0060(15)

loop_
_atom_type_symbol
_atom_type_description
_atom_type_scat_dispersion_real
_atom_type_scat_dispersion_imag
_atom_type_scat_source
C C 0.0033 0.0016 'International Tables Vol C Tables 4.2.6.8 and 6.1.1.4'
H H 0.0000 0.0000 'International Tables Vol C Tables 4.2.6.8 and 6.1.1.4'
N N 0.0061 0.0033 'International Tables Vol C Tables 4.2.6.8 and 6.1.1.4'
O O 0.0106 0.0060 'International Tables Vol C Tables 4.2.6.8 and 6.1.1.4'
S S 0.1246 0.1234 'International Tables Vol C Tables 4.2.6.8 and 6.1.1.4'

loop_
_geom_angle_atom_site_label_1
_geom_angle_atom_site_label_2
_geom_angle_atom_site_label_3
_geom_angle
O3 S1 N1 107.55(14)
O3 S1 C8 110.87(13)
O4 S1 O3 116.43(13)
O4 S1 N1 110.57(13)
O4 S1 C8 109.38(13)
N1 S1 C8 100.90(13)
C7 O1 H1 102(2)
C1 N1 S1 119.2(2)
C1 N1 C17 121.3(3)
C17 N1 S1 117.7(2)
C9 N2 H2 116(2)
C9 N2 C10 120.8(3)
C10 N2 H2 123(2)
N1 C1 C6 120.0(3)
C2 C1 N1 121.2(3)
C2 C1 C6 118.8(3)
C1 C2 H2A 119.7
C3 C2 C1 120.7(4)
C3 C2 H2A 119.7
C2 C3 H3 119.4
C2 C3 C4 121.1(3)
C4 C3 H3 119.4
C3 C4 H4 120.5
C5 C4 C3 119.1(3)
C5 C4 H4 120.5
C4 C5 H5 119.5
C4 C5 C6 121.0(3)
C6 C5 H5 119.5
C1 C6 C7 120.6(3)
C5 C6 C1 119.3(3)
C5 C6 C7 120.0(3)
O1 C7 C6 115.4(3)
O1 C7 C8 121.2(3)
C8 C7 C6 123.4(3)
C7 C8 S1 117.8(2)
C7 C8 C9 120.3(3)
C9 C8 S1 121.3(2)
O2 C9 N2 120.4(3)
O2 C9 C8 117.9(3)
N2 C9 C8 121.7(3)
N2 C10 H10A 108.8
N2 C10 H10B 108.8
N2 C10 C11 113.7(3)
H10A C10 H10B 107.7
C11 C10 H10A 108.8
C11 C10 H10B 108.8
C12 C11 C10 121.4(3)
C16 C11 C10 120.5(3)
C16 C11 C12 118.1(3)
C11 C12 H12 119.3
C11 C12 C13 121.4(4)
C13 C12 H12 119.3
C12 C13 H13 120.0
C14 C13 C12 119.9(4)
C14 C13 H13 120.0
C13 C14 H14 119.6
C13 C14 C15 120.7(4)
C15 C14 H14 119.6
C14 C15 H15 120.2
C14 C15 C16 119.5(4)
C16 C15 H15 120.2
C11 C16 C15 120.3(4)
C11 C16 H16 119.9
C15 C16 H16 119.9
N1 C17 H17A 109.5
N1 C17 H17B 109.5
N1 C17 H17C 109.5
H17A C17 H17B 109.5
H17A C17 H17C 109.5
H17B C17 H17C 109.5

loop_
_geom_bond_atom_site_label_1
_geom_bond_atom_site_label_2
_geom_bond_distance
S1 O3 1.437(2)
S1 O4 1.427(2)
S1 N1 1.650(2)
S1 C8 1.736(3)
O1 H1 0.95(4)
O1 C7 1.331(3)
O2 C9 1.263(3)
N1 C1 1.404(4)
N1 C17 1.474(4)
N2 H2 0.88(3)
N2 C9 1.325(3)
N2 C10 1.454(4)
C1 C2 1.397(4)
C1 C6 1.407(4)
C2 H2A 0.9300
C2 C3 1.373(5)
C3 H3 0.9300
C3 C4 1.385(5)
C4 H4 0.9300
C4 C5 1.380(4)
C5 H5 0.9300
C5 C6 1.402(4)
C6 C7 1.457(4)
C7 C8 1.374(4)
C8 C9 1.479(4)
C10 H10A 0.9700
C10 H10B 0.9700
C10 C11 1.511(4)
C11 C12 1.387(5)
C11 C16 1.377(4)
C12 H12 0.9300
C12 C13 1.388(5)
C13 H13 0.9300
C13 C14 1.351(6)
C14 H14 0.9300
C14 C15 1.369(6)
C15 H15 0.9300
C15 C16 1.416(6)
C16 H16 0.9300
C17 H17A 0.9600
C17 H17B 0.9600
C17 H17C 0.9600

loop_
_geom_hbond_atom_site_label_D
_geom_hbond_atom_site_label_H
_geom_hbond_atom_site_label_A
_geom_hbond_site_symmetry_A
_geom_hbond_distance_DH
_geom_hbond_distance_HA
_geom_hbond_distance_DA
_geom_hbond_angle_DHA
N2 H2 O3 . 0.88(3) 2.15(3) 2.883(3) 140(3)
O1 H1 O2 . 0.96 1.55(4) 2.463(3) 158(4)
C17 H17a O2 3_645 0.96 2.45 3.324(4) 152
C17 H17c C12 4_465 0.96 2.86 3.614(5) 136
C17 H17c C13 4_465 0.96 2.75 3.679(5) 164

loop_
_geom_torsion_atom_site_label_1
_geom_torsion_atom_site_label_2
_geom_torsion_atom_site_label_3
_geom_torsion_atom_site_label_4
_geom_torsion
S1 N1 C1 C2 151.6(2)
S1 N1 C1 C6 -32.0(4)
S1 C8 C9 O2 170.6(2)
S1 C8 C9 N2 -7.9(4)
O1 C7 C8 S1 -172.4(2)
O1 C7 C8 C9 -0.8(4)
O3 S1 N1 C1 163.6(2)
O3 S1 N1 C17 -31.4(3)
O3 S1 C8 C7 -149.4(2)
O3 S1 C8 C9 39.1(3)
O4 S1 N1 C1 -68.3(2)
O4 S1 N1 C17 96.7(3)
O4 S1 C8 C7 80.9(2)
O4 S1 C8 C9 -90.6(2)
N1 S1 C8 C7 -35.7(3)
N1 S1 C8 C9 152.8(2)
N1 C1 C2 C3 177.6(3)
N1 C1 C6 C5 -179.1(3)
N1 C1 C6 C7 -3.1(4)
N2 C10 C11 C12 -31.2(4)
N2 C10 C11 C16 151.0(3)
C1 C2 C3 C4 1.7(5)
C1 C6 C7 O1 -164.0(3)
C1 C6 C7 C8 14.3(4)
C2 C1 C6 C5 -2.5(4)
C2 C1 C6 C7 173.4(3)
C2 C3 C4 C5 -3.1(5)
C3 C4 C5 C6 1.6(5)
C4 C5 C6 C1 1.2(4)
C4 C5 C6 C7 -174.8(3)
C5 C6 C7 O1 11.9(4)
C5 C6 C7 C8 -169.8(3)
C6 C1 C2 C3 1.2(5)
C6 C7 C8 S1 9.4(4)
C6 C7 C8 C9 -179.0(3)
C7 C8 C9 O2 -0.7(4)
C7 C8 C9 N2 -179.2(3)
C8 S1 N1 C1 47.4(2)
C8 S1 N1 C17 -147.6(2)
C9 N2 C10 C11 -67.5(4)
C10 N2 C9 O2 -4.4(4)
C10 N2 C9 C8 174.0(3)
C10 C11 C12 C13 -177.4(3)
C10 C11 C16 C15 176.7(3)
C11 C12 C13 C14 0.6(5)
C12 C11 C16 C15 -1.3(5)
C12 C13 C14 C15 -1.0(6)
C13 C14 C15 C16 0.3(6)
C14 C15 C16 C11 0.9(6)
C16 C11 C12 C13 0.5(5)
C17 N1 C1 C2 -12.9(4)
C17 N1 C1 C6 163.6(3)

_cod_database_fobs_code 2020530
